data_1536020
loop_
_publ_author_name
'Chernyshev, B.N.'
'Gerasimenko, A.V.'
'Didenko, N.A.'
'Bukvetskii, B.V.'
'Bakeeva, N.G.'

_publ_section_title
;
 Synthesis and structure of dimeasured peroxofluorohafnates K4 Hf2 F10 O2.
;
_journal_name_full 'Zhurnal Neorganicheskoi Khimii'
_journal_page_first 1112
_journal_page_last 1116
_journal_volume 36
_journal_year 1991
_chemical_formula_sum 'F10 H4 Hf2 K4 O4'
_chemical_name_systematic 'K4 (F5 Hf (O2) Hf F5) (H2 O)2'
_space_group_IT_number 61
_symmetry_space_group_name_Hall '-P 2ac 2ab'
_symmetry_space_group_name_H-M 'P b c a'
_cell_angle_alpha 90
_cell_angle_beta 90
_cell_angle_gamma 90
_cell_formula_units_Z 4
_cell_length_a 13.905
_cell_length_b 11.497
_cell_length_c 8.697
_cell_volume 1390.353
_citation_journal_id_ASTM ZNOKAQ
_cod_data_source_file Chernyshev_ZNOKAQ_1991_1141.cif
_cod_data_source_block H4F10Hf2K4O4
_cod_original_formula_sum 'H4 F10 Hf2 K4 O4'
_cod_database_code 1536020

loop_
_symmetry_equiv_pos_as_xyz
x,y,z
-x+1/2,-y,z+1/2
x+1/2,-y+1/2,-z
-x,y+1/2,-z+1/2
-x,-y,-z
x-1/2,y,-z-1/2
-x-1/2,y-1/2,z
x,-y-1/2,z-1/2

loop_
_atom_site_label
_atom_site_type_symbol
_atom_site_fract_x
_atom_site_fract_y
_atom_site_fract_z
_atom_site_occupancy
_atom_site_U_iso_or_equiv
F2 F-1 0.2 0.6103 0.5577 1 0.0
F4 F-1 0.0861 0.5141 0.7924 1 0.0
F5 F-1 0.1553 0.3926 0.3833 1 0.0
K1 K+1 0.1039 0.4372 0.1017 1 0.0
Hf1 Hf+4 0.12677 0.04052 0.08717 1 0.0
O2 O-2 -0.0311 0.1985 0.4016 1 0.0
K2 K+1 0.3113 0.2642 0.3302 1 0.0
O1 O-1 -0.0229 0.0651 0.0306 1 0.0
F1 F-1 0.1002 0.2014 0.1715 1 0.0
F3 F-1 0.241 0.5917 0.1497 1 0.0
